data_7159668
loop_
_publ_author_name
'Tatarinov, Dmitry A.'
'Mikulenkova, Elina A.'
'Litvinov, Igor A.'
'Khayarov, Khasan R.'
'Mironov, Vladimir F.'

_publ_section_title
;
 Divergent synthesis of benzoxaphospholenes and phosphacoumarins via the
 reaction of 2-alkenylphenols with phosphorus(iii/v) chlorides
;
_journal_issue 8
_journal_name_full 'Organic &amp; Biomolecular Chemistry'
_journal_page_first 1629
_journal_page_last 1633
_journal_paper_doi 10.1039/D3OB01718D
_journal_volume 22
_journal_year 2024
_chemical_formula_moiety 'C15 H13 O2 P'
_chemical_formula_sum 'C15 H13 O2 P'
_chemical_formula_weight 256.22
_chemical_name_systematic '4-(p-tolyl)benzo[e][1,2]oxaphosphinine 2-oxide'
_space_group_crystal_system monoclinic
_space_group_IT_number 14
_space_group_name_Hall '-P 2yn'
_space_group_name_H-M_alt 'P 1 21/n 1'
_atom_sites_solution_hydrogens mixed
_audit_creation_method SHELXL-2018/3
_audit_update_record
;
2023-10-07 deposited with the CCDC.	2023-11-13 downloaded from the CCDC.
;
_cell_angle_alpha 90
_cell_angle_beta 92.518(3)
_cell_angle_gamma 90
_cell_formula_units_Z 4
_cell_length_a 11.0159(7)
_cell_length_b 4.4255(3)
_cell_length_c 25.0968(16)
_cell_measurement_reflns_used 9947
_cell_measurement_temperature 100(2)
_cell_measurement_theta_max 35.08
_cell_measurement_theta_min 2.99
_cell_volume 1222.31(14)
_computing_cell_refinement 'Bruker SAINT'
_computing_data_collection 'Bruker APEX2'
_computing_data_reduction 'Bruker SAINT'
_computing_molecular_graphics 'Bruker SHELXTL'
_computing_publication_material 'Bruker SHELXTL'
_computing_structure_refinement 'SHELXL-2018/3 (Sheldrick, 2018)'
_computing_structure_solution 'SHELXT 2014/5 (Sheldrick, 2014)'
_diffrn_ambient_temperature 100(2)
_diffrn_measured_fraction_theta_full 0.995
_diffrn_measured_fraction_theta_max 0.997
_diffrn_measurement_device_type 'Bruker D8 QUEST'
_diffrn_measurement_method '\f and \w scans'
_diffrn_radiation_type MoK\a
_diffrn_radiation_wavelength 0.71073
_diffrn_reflns_av_R_equivalents 0.0549
_diffrn_reflns_av_unetI/netI 0.0238
_diffrn_reflns_Laue_measured_fraction_full 0.995
_diffrn_reflns_Laue_measured_fraction_max 0.997
_diffrn_reflns_limit_h_max 16
_diffrn_reflns_limit_h_min -16
_diffrn_reflns_limit_k_max 6
_diffrn_reflns_limit_k_min -6
_diffrn_reflns_limit_l_max 37
_diffrn_reflns_limit_l_min -37
_diffrn_reflns_number 45212
_diffrn_reflns_point_group_measured_fraction_full 0.995
_diffrn_reflns_point_group_measured_fraction_max 0.997
_diffrn_reflns_theta_full 25.242
_diffrn_reflns_theta_max 31.991
_diffrn_reflns_theta_min 2.053
_diffrn_source 'I\mS DIAMOND'
_exptl_absorpt_coefficient_mu 0.215
_exptl_absorpt_correction_T_max 0.7457
_exptl_absorpt_correction_T_min 0.7163
_exptl_absorpt_correction_type multi-scan
_exptl_crystal_colour colorless?
_exptl_crystal_density_diffrn 1.392
_exptl_crystal_description formless
_exptl_crystal_F_000 536
_exptl_crystal_size_max 0.3
_exptl_crystal_size_mid 0.3
_exptl_crystal_size_min 0.3
_refine_diff_density_max 0.580
_refine_diff_density_min -0.402
_refine_diff_density_rms 0.085
_refine_ls_extinction_method none
_refine_ls_goodness_of_fit_ref 1.145
_refine_ls_hydrogen_treatment mixed
_refine_ls_matrix_type full
_refine_ls_number_parameters 168
_refine_ls_number_reflns 4248
_refine_ls_number_restraints 0
_refine_ls_restrained_S_all 1.145
_refine_ls_R_factor_all 0.0472
_refine_ls_R_factor_gt 0.0433
_refine_ls_shift/su_max 0.001
_refine_ls_shift/su_mean 0.000
_refine_ls_structure_factor_coef Fsqd
_refine_ls_weighting_details 'w=1/[\s^2^(Fo^2^)+(0.0571P)^2^+0.5897P] where P=(Fo^2^+2Fc^2^)/3'
_refine_ls_weighting_scheme calc
_refine_ls_wR_factor_gt 0.1144
_refine_ls_wR_factor_ref 0.1162
_reflns_Friedel_coverage 0.000
_reflns_number_gt 3876
_reflns_number_total 4248
_reflns_threshold_expression 'I > 2\s(I)'
_cod_data_source_file d3ob01718d2.cif
_cod_data_source_block shelx_CCDC4
_cod_depositor_comments 'Adding full bibliography for 7159664--7159669.cif.'
_cod_original_sg_symbol_H-M 'P 21/n'
_cod_database_code 7159668
_shelx_shelxl_version_number 2018/3
_shelx_space_group_comment
;
The symmetry employed for this shelxl refinement is uniquely defined
by the following loop, which should always be used as a source of
symmetry information in preference to the above space-group names.
They are only intended as comments.
;

loop_
_space_group_symop_operation_xyz
'x, y, z'
'-x+1/2, y+1/2, -z+1/2'
'-x, -y, -z'
'x-1/2, -y-1/2, z-1/2'

loop_
_atom_site_label
_atom_site_type_symbol
_atom_site_fract_x
_atom_site_fract_y
_atom_site_fract_z
_atom_site_U_iso_or_equiv
_atom_site_adp_type
_atom_site_occupancy
_atom_site_site_symmetry_order
_atom_site_calc_flag
_atom_site_refinement_flags_posn
_atom_site_refinement_flags_adp
_atom_site_refinement_flags_occupancy
_atom_site_disorder_assembly
_atom_site_disorder_group
C3 C 0.36830(10) 0.6252(3) 0.68175(4) 0.0155(2) Uani 1 1 d . . . . .
H3 H 0.422632 0.688833 0.709990 0.019 Uiso 1 1 calc R U . . .
C4 C 0.41217(9) 0.4645(3) 0.64104(4) 0.01380(19) Uani 1 1 d . . . . .
C4A C 0.33363(10) 0.3663(3) 0.59520(4) 0.01409(19) Uani 1 1 d . . . . .
C5 C 0.37330(11) 0.1579(3) 0.55750(5) 0.0174(2) Uani 1 1 d . . . . .
H5 H 0.453648 0.080368 0.561159 0.021 Uiso 1 1 calc R U . . .
C6 C 0.29789(12) 0.0626(3) 0.51501(5) 0.0210(2) Uani 1 1 d . . . . .
H6 H 0.326921 -0.077334 0.489839 0.025 Uiso 1 1 calc R U . . .
C7 C 0.17952(12) 0.1726(3) 0.50939(5) 0.0219(2) Uani 1 1 d . . . . .
H7 H 0.127781 0.107691 0.480340 0.026 Uiso 1 1 calc R U . . .
C8 C 0.13712(11) 0.3768(3) 0.54618(5) 0.0201(2) Uani 1 1 d . . . . .
H8 H 0.056272 0.451130 0.542589 0.024 Uiso 1 1 calc R U . . .
C8A C 0.21402(10) 0.4718(3) 0.58840(4) 0.0154(2) Uani 1 1 d . . . . .
C9 C 0.54205(9) 0.3717(3) 0.64425(4) 0.01380(19) Uani 1 1 d . . . . .
C10 C 0.58651(10) 0.2094(3) 0.68858(5) 0.0164(2) Uani 1 1 d . . . . .
H10 H 0.534057 0.161790 0.716430 0.020 Uiso 1 1 calc R U . . .
C11 C 0.70743(10) 0.1170(3) 0.69220(5) 0.0189(2) Uani 1 1 d . . . . .
H11 H 0.735871 0.001417 0.722115 0.023 Uiso 1 1 calc R U . . .
C12 C 0.78749(10) 0.1909(3) 0.65271(5) 0.0184(2) Uani 1 1 d . . . . .
C13 C 0.74335(10) 0.3614(3) 0.60947(5) 0.0189(2) Uani 1 1 d . . . . .
H13 H 0.797132 0.419588 0.582733 0.023 Uiso 1 1 calc R U . . .
C14 C 0.62185(10) 0.4484(3) 0.60463(5) 0.0176(2) Uani 1 1 d . . . . .
H14 H 0.593143 0.560161 0.574313 0.021 Uiso 1 1 calc R U . . .
C15 C 0.91815(11) 0.0900(4) 0.65719(6) 0.0273(3) Uani 1 1 d . . . . .
H15A H 0.946905 0.048672 0.621513 0.041 Uiso 1 1 calc R U . . .
H15B H 0.924585 -0.093959 0.678856 0.041 Uiso 1 1 calc R U . . .
H15C H 0.967946 0.249751 0.674109 0.041 Uiso 1 1 calc R U . . .
O1 O 0.16689(8) 0.6829(2) 0.62240(3) 0.01831(18) Uani 1 1 d . . . . .
O2 O 0.14293(8) 0.5427(2) 0.72168(4) 0.01931(18) Uani 1 1 d . . . . .
P2 P 0.21352(3) 0.71997(7) 0.68399(2) 0.01436(9) Uani 1 1 d . . . . .
H2 H 0.1954(13) 1.017(3) 0.6868(5) 0.004(3) Uiso 1 1 d . . . . .

loop_
_atom_site_aniso_label
_atom_site_aniso_U_11
_atom_site_aniso_U_22
_atom_site_aniso_U_33
_atom_site_aniso_U_23
_atom_site_aniso_U_13
_atom_site_aniso_U_12
C3 0.0133(4) 0.0180(5) 0.0154(4) -0.0009(4) 0.0019(3) 0.0006(4)
C4 0.0121(4) 0.0159(5) 0.0136(4) 0.0009(4) 0.0016(3) 0.0001(4)
C4A 0.0140(4) 0.0158(5) 0.0126(4) 0.0014(4) 0.0013(3) -0.0002(4)
C5 0.0175(5) 0.0190(5) 0.0158(5) -0.0014(4) 0.0023(4) 0.0000(4)
C6 0.0248(6) 0.0226(6) 0.0157(5) -0.0024(4) 0.0014(4) -0.0027(5)
C7 0.0249(6) 0.0252(6) 0.0153(5) 0.0017(4) -0.0037(4) -0.0039(5)
C8 0.0180(5) 0.0249(6) 0.0169(5) 0.0043(4) -0.0037(4) -0.0004(4)
C8A 0.0152(4) 0.0176(5) 0.0133(4) 0.0026(4) 0.0010(3) 0.0005(4)
C9 0.0116(4) 0.0160(5) 0.0139(4) -0.0010(4) 0.0015(3) 0.0006(4)
C10 0.0145(4) 0.0194(5) 0.0152(5) 0.0009(4) 0.0011(4) -0.0004(4)
C11 0.0163(5) 0.0212(6) 0.0189(5) 0.0017(4) -0.0022(4) 0.0008(4)
C12 0.0131(4) 0.0205(5) 0.0215(5) -0.0032(4) -0.0003(4) 0.0004(4)
C13 0.0141(4) 0.0235(6) 0.0193(5) -0.0004(4) 0.0038(4) -0.0005(4)
C14 0.0152(5) 0.0219(5) 0.0159(5) 0.0022(4) 0.0028(4) 0.0010(4)
C15 0.0139(5) 0.0337(7) 0.0342(7) -0.0009(6) -0.0008(5) 0.0037(5)
O1 0.0163(4) 0.0228(4) 0.0158(4) 0.0004(3) 0.0005(3) 0.0056(3)
O2 0.0168(4) 0.0217(4) 0.0198(4) 0.0028(3) 0.0052(3) 0.0004(3)
P2 0.01317(13) 0.01439(14) 0.01572(14) 0.00041(10) 0.00300(9) 0.00187(9)

loop_
_atom_type_symbol
_atom_type_description
_atom_type_scat_dispersion_real
_atom_type_scat_dispersion_imag
_atom_type_scat_source
C C 0.0033 0.0016 'International Tables Vol C Tables 4.2.6.8 and 6.1.1.4'
H H 0.0000 0.0000 'International Tables Vol C Tables 4.2.6.8 and 6.1.1.4'
O O 0.0106 0.0060 'International Tables Vol C Tables 4.2.6.8 and 6.1.1.4'
P P 0.1023 0.0942 'International Tables Vol C Tables 4.2.6.8 and 6.1.1.4'

loop_
_geom_angle_atom_site_label_1
_geom_angle_atom_site_label_2
_geom_angle_atom_site_label_3
_geom_angle
_geom_angle_site_symmetry_1
_geom_angle_site_symmetry_3
_geom_angle_publ_flag
C4 C3 P2 121.93(9) . . ?
C4 C3 H3 119.0 . . ?
P2 C3 H3 119.0 . . ?
C3 C4 C4A 121.87(10) . . ?
C3 C4 C9 118.66(10) . . ?
C4A C4 C9 119.40(9) . . ?
C8A C4A C5 117.10(10) . . ?
C8A C4A C4 120.87(10) . . ?
C5 C4A C4 122.00(10) . . ?
C6 C5 C4A 121.57(11) . . ?
C6 C5 H5 119.2 . . ?
C4A C5 H5 119.2 . . ?
C5 C6 C7 119.83(12) . . ?
C5 C6 H6 120.1 . . ?
C7 C6 H6 120.1 . . ?
C8 C7 C6 120.08(11) . . ?
C8 C7 H7 120.0 . . ?
C6 C7 H7 120.0 . . ?
C7 C8 C8A 119.46(11) . . ?
C7 C8 H8 120.3 . . ?
C8A C8 H8 120.3 . . ?
O1 C8A C8 116.21(10) . . ?
O1 C8A C4A 121.81(10) . . ?
C8 C8A C4A 121.96(11) . . ?
C10 C9 C14 118.86(10) . . ?
C10 C9 C4 119.25(10) . . ?
C14 C9 C4 121.87(10) . . ?
C11 C10 C9 120.32(11) . . ?
C11 C10 H10 119.8 . . ?
C9 C10 H10 119.8 . . ?
C10 C11 C12 121.17(11) . . ?
C10 C11 H11 119.4 . . ?
C12 C11 H11 119.4 . . ?
C13 C12 C11 118.12(11) . . ?
C13 C12 C15 121.26(12) . . ?
C11 C12 C15 120.62(12) . . ?
C12 C13 C14 121.29(11) . . ?
C12 C13 H13 119.4 . . ?
C14 C13 H13 119.4 . . ?
C13 C14 C9 120.19(11) . . ?
C13 C14 H14 119.9 . . ?
C9 C14 H14 119.9 . . ?
C12 C15 H15A 109.5 . . ?
C12 C15 H15B 109.5 . . ?
H15A C15 H15B 109.5 . . ?
C12 C15 H15C 109.5 . . ?
H15A C15 H15C 109.5 . . ?
H15B C15 H15C 109.5 . . ?
C8A O1 P2 123.18(7) . . ?
O2 P2 O1 113.87(5) . . ?
O2 P2 C3 115.61(5) . . ?
O1 P2 C3 102.31(5) . . ?
O2 P2 H2 113.9(6) . . ?
O1 P2 H2 96.2(6) . . ?
C3 P2 H2 112.7(6) . . ?

loop_
_geom_bond_atom_site_label_1
_geom_bond_atom_site_label_2
_geom_bond_distance
_geom_bond_site_symmetry_2
_geom_bond_publ_flag
C3 C4 1.3515(15) . ?
C3 P2 1.7591(11) . ?
C3 H3 0.9500 . ?
C4 C4A 1.4745(15) . ?
C4 C9 1.4872(15) . ?
C4A C8A 1.4013(15) . ?
C4A C5 1.4046(16) . ?
C5 C6 1.3881(17) . ?
C5 H5 0.9500 . ?
C6 C7 1.3932(19) . ?
C6 H6 0.9500 . ?
C7 C8 1.3875(19) . ?
C7 H7 0.9500 . ?
C8 C8A 1.3923(16) . ?
C8 H8 0.9500 . ?
C8A O1 1.3815(14) . ?
C9 C10 1.3947(16) . ?
C9 C14 1.3977(15) . ?
C10 C11 1.3926(16) . ?
C10 H10 0.9500 . ?
C11 C12 1.3944(17) . ?
C11 H11 0.9500 . ?
C12 C13 1.3917(18) . ?
C12 C15 1.5065(17) . ?
C13 C14 1.3928(16) . ?
C13 H13 0.9500 . ?
C14 H14 0.9500 . ?
C15 H15A 0.9800 . ?
C15 H15B 0.9800 . ?
C15 H15C 0.9800 . ?
O1 P2 1.6156(9) . ?
O2 P2 1.4766(9) . ?
P2 H2 1.330(15) . ?
